data_2217470
loop_
_publ_author_name
'Zhang, Xiangdong'
'Ge, Chunhua'
'Guan, Lei'
'Sun, Zhimin'

_publ_section_title
;Aqua(4,5-dihydroxybenzene-1,3-disulfonato-\k<i>O</i>)bis(1,10-phenanthroline-\k^2^<i>N,N</i>')cadmium(II)
 monohydrate
;
_journal_coeditor_code CV2375
_journal_issue 2
_journal_name_full 'Acta Crystallographica Section E'
_journal_page_first m396
_journal_page_last m397
_journal_paper_doi 10.1107/S1600536807067918
_journal_volume 64
_journal_year 2008
_chemical_formula_iupac '[Cd (C6 H4 O8 S2) (C12 H8 N2)2 (H2 O)], H2 O'
_chemical_formula_moiety 'C30 H22 Cd N4 O9 S2, H2 O'
_chemical_formula_sum 'C30 H24 Cd N4 O10 S2'
_chemical_formula_weight 777.05
_chemical_name_systematic
;
Aqua(4,5-dihydroxybenzene-1,3-disulfonato-\kO)bis(1,10-phenanthroline-
\k^2^<i>N,N</i>')cadmium(II) monohydrate
;
_space_group_IT_number 14
_symmetry_cell_setting monoclinic
_symmetry_space_group_name_Hall '-P 2ybc'
_symmetry_space_group_name_H-M 'P 1 21/c 1'
_atom_sites_solution_hydrogens geom
_atom_sites_solution_primary direct
_atom_sites_solution_secondary difmap
_audit_creation_method SHELXL-97
_cell_angle_alpha 90.00
_cell_angle_beta 127.199(16)
_cell_angle_gamma 90.00
_cell_formula_units_Z 4
_cell_length_a 16.570(5)
_cell_length_b 9.330(3)
_cell_length_c 24.585(6)
_cell_measurement_reflns_used 672
_cell_measurement_temperature 293(2)
_cell_measurement_theta_max 22.75
_cell_measurement_theta_min 2.41
_cell_volume 3027.5(17)
_computing_cell_refinement 'SAINT (Bruker, 2001)'
_computing_data_collection 'SMART (Bruker, 2001)'
_computing_data_reduction 'SAINT (Bruker, 2001)'
_computing_molecular_graphics 'SHELXTL (Sheldrick, 1997b)'
_computing_publication_material 'SHELXL97 (Sheldrick, 1997a)'
_computing_structure_refinement 'SHELXL97 (Sheldrick, 1997a)'
_computing_structure_solution 'SHELXS97 (Sheldrick, 1997a)'
_diffrn_ambient_temperature 293(2)
_diffrn_measured_fraction_theta_full 0.967
_diffrn_measured_fraction_theta_max 0.967
_diffrn_measurement_device_type 'Bruker SMART CCD area-detector'
_diffrn_measurement_method '\f and \w'
_diffrn_radiation_monochromator graphite
_diffrn_radiation_source 'fine-focus sealed tube'
_diffrn_radiation_type MoK\a
_diffrn_radiation_wavelength 0.71073
_diffrn_reflns_av_R_equivalents 0.0313
_diffrn_reflns_av_sigmaI/netI 0.0516
_diffrn_reflns_limit_h_max 19
_diffrn_reflns_limit_h_min -1
_diffrn_reflns_limit_k_max 1
_diffrn_reflns_limit_k_min -11
_diffrn_reflns_limit_l_max 24
_diffrn_reflns_limit_l_min -29
_diffrn_reflns_number 6494
_diffrn_reflns_theta_full 25.00
_diffrn_reflns_theta_max 25.00
_diffrn_reflns_theta_min 2.47
_exptl_absorpt_coefficient_mu 0.926
_exptl_absorpt_correction_T_max 0.851
_exptl_absorpt_correction_T_min 0.816
_exptl_absorpt_correction_type multi-scan
_exptl_absorpt_process_details '(SADABS; Bruker, 2001)'
_exptl_crystal_colour colourless
_exptl_crystal_density_diffrn 1.705
_exptl_crystal_density_method 'not measured'
_exptl_crystal_description block
_exptl_crystal_F_000 1568
_exptl_crystal_size_max 0.30
_exptl_crystal_size_mid 0.20
_exptl_crystal_size_min 0.18
_refine_diff_density_max 1.316
_refine_diff_density_min -2.308
_refine_ls_extinction_method none
_refine_ls_goodness_of_fit_ref 1.157
_refine_ls_hydrogen_treatment constr
_refine_ls_matrix_type full
_refine_ls_number_parameters 426
_refine_ls_number_reflns 5155
_refine_ls_number_restraints 0
_refine_ls_restrained_S_all 1.157
_refine_ls_R_factor_all 0.1227
_refine_ls_R_factor_gt 0.0670
_refine_ls_shift/su_max 0.000
_refine_ls_shift/su_mean 0.000
_refine_ls_structure_factor_coef Fsqd
_refine_ls_weighting_details 'calc w=1/[\s^2^(Fo^2^)+(0.084P)^2^+19.1074P] where P=(Fo^2^+2Fc^2^)/3'
_refine_ls_weighting_scheme calc
_refine_ls_wR_factor_gt 0.1699
_refine_ls_wR_factor_ref 0.2233
_reflns_number_gt 3318
_reflns_number_total 5155
_reflns_threshold_expression I>2\s(I)
_cod_data_source_file cv2375.cif
_cod_data_source_block I
_cod_original_cell_volume 3027.5(15)
_cod_original_sg_symbol_H-M 'P 21/c'
_cod_database_code 2217470
_cod_database_fobs_code 2217470

loop_
_symmetry_equiv_pos_as_xyz
'x, y, z'
'-x, y+1/2, -z+1/2'
'-x, -y, -z'
'x, -y-1/2, z-1/2'

loop_
_atom_site_type_symbol
_atom_site_label
_atom_site_fract_x
_atom_site_fract_y
_atom_site_fract_z
_atom_site_U_iso_or_equiv
_atom_site_adp_type
_atom_site_calc_flag
_atom_site_refinement_flags
_atom_site_occupancy
Cd Cd1 0.78090(4) 0.74745(7) 0.54487(3) 0.0437(2) Uani d . 1
S S1 0.87188(16) 0.4361(3) 0.64067(11) 0.0466(5) Uani d . 1
S S2 0.59688(16) 0.4432(3) 0.69352(12) 0.0534(6) Uani d . 1
O O1 0.6654(5) 0.5671(8) 0.4872(4) 0.090(3) Uani d . 1
H H1A 0.6817 0.4823 0.4953 0.135 Uiso d R 1
H H1B 0.6063 0.5669 0.4528 0.135 Uiso d R 1
O O2 0.8517(5) 0.5903(7) 0.6349(3) 0.0574(17) Uani d . 1
O O3 0.8155(5) 0.3681(8) 0.5744(3) 0.0665(19) Uani d . 1
O O4 0.9804(5) 0.4051(8) 0.6832(4) 0.0633(19) Uani d . 1
O O5 0.5308(5) 0.4812(11) 0.6236(4) 0.084(3) Uani d . 1
O O6 0.6305(7) 0.5630(14) 0.7383(6) 0.149(6) Uani d . 1
O O7 0.5553(7) 0.3294(12) 0.7104(6) 0.123(4) Uani d . 1
O O8 0.7292(6) 0.1973(10) 0.7903(4) 0.072(2) Uani d . 1
H H8 0.6746 0.2320 0.7770 0.108 Uiso calc R 1
O O9 0.8930(5) 0.0926(8) 0.8130(3) 0.0590(18) Uani d . 1
H H9 0.9284 0.0469 0.8062 0.088 Uiso calc R 1
N N1 0.6745(5) 0.9283(9) 0.4689(4) 0.0518(19) Uani d . 1
N N2 0.7183(5) 0.8708(9) 0.5940(4) 0.0498(18) Uani d . 1
N N3 0.9266(5) 0.8882(9) 0.5947(3) 0.0489(18) Uani d . 1
N N4 0.8570(5) 0.6863(9) 0.4945(4) 0.0472(17) Uani d . 1
C C1 0.6530(7) 0.9512(13) 0.4087(5) 0.064(3) Uani d . 1
H H1 0.6733 0.8847 0.3910 0.077 Uiso calc R 1
C C2 0.6005(8) 1.0726(15) 0.3710(6) 0.076(3) Uani d . 1
H H2 0.5879 1.0885 0.3292 0.092 Uiso calc R 1
C C3 0.5669(8) 1.1702(14) 0.3957(6) 0.072(3) Uani d . 1
H H3 0.5320 1.2520 0.3707 0.086 Uiso calc R 1
C C4 0.5858(7) 1.1449(11) 0.4582(5) 0.057(2) Uani d . 1
C C5 0.6410(6) 1.0214(10) 0.4939(5) 0.049(2) Uani d . 1
C C6 0.6605(6) 0.9861(10) 0.5582(5) 0.048(2) Uani d . 1
C C7 0.5465(8) 1.2313(11) 0.4849(7) 0.066(3) Uani d . 1
H H7 0.5101 1.3136 0.4614 0.079 Uiso calc R 1
C C8 0.5600(7) 1.1980(13) 0.5419(6) 0.069(3) Uani d . 1
H H8A 0.5327 1.2569 0.5576 0.082 Uiso calc R 1
C C9 0.6166(7) 1.0715(11) 0.5808(5) 0.054(2) Uani d . 1
C C10 0.6308(8) 1.0324(13) 0.6411(6) 0.067(3) Uani d . 1
H H10 0.6020 1.0862 0.6572 0.080 Uiso calc R 1
C C11 0.6879(8) 0.9133(14) 0.6760(6) 0.066(3) Uani d . 1
H H11 0.6971 0.8839 0.7155 0.080 Uiso calc R 1
C C12 0.7314(8) 0.8380(12) 0.6515(5) 0.062(3) Uani d . 1
H H12 0.7722 0.7598 0.6766 0.074 Uiso calc R 1
C C13 0.9588(7) 0.9896(11) 0.6411(5) 0.057(2) Uani d . 1
H H13 0.9199 1.0091 0.6559 0.069 Uiso calc R 1
C C14 1.0458(8) 1.0686(12) 0.6690(5) 0.071(3) Uani d . 1
H H14 1.0646 1.1392 0.7014 0.086 Uiso calc R 1
C C15 1.1042(7) 1.0399(12) 0.6476(6) 0.071(3) Uani d . 1
H H15 1.1638 1.0905 0.6656 0.085 Uiso calc R 1
C C16 1.0720(7) 0.9326(12) 0.5979(5) 0.062(3) Uani d . 1
C C17 0.9822(6) 0.8634(9) 0.5726(4) 0.0409(19) Uani d . 1
C C18 0.9451(6) 0.7565(9) 0.5191(4) 0.045(2) Uani d . 1
C C19 1.1266(7) 0.9027(14) 0.5705(6) 0.072(3) Uani d . 1
H H19 1.1869 0.9505 0.5878 0.087 Uiso calc R 1
C C20 1.0910(9) 0.8066(17) 0.5204(7) 0.080(4) Uani d . 1
H H20 1.1272 0.7883 0.5035 0.096 Uiso calc R 1
C C21 0.9986(8) 0.7317(11) 0.4924(5) 0.058(3) Uani d . 1
C C22 0.9556(9) 0.6364(14) 0.4378(6) 0.074(4) Uani d . 1
H H22 0.9876 0.6206 0.4177 0.089 Uiso calc R 1
C C23 0.8671(10) 0.5656(12) 0.4130(6) 0.069(3) Uani d . 1
H H23 0.8398 0.4996 0.3776 0.083 Uiso calc R 1
C C24 0.8199(8) 0.5964(11) 0.4429(5) 0.060(3) Uani d . 1
H H24 0.7587 0.5512 0.4257 0.072 Uiso calc R 1
C C25 0.7074(5) 0.3669(9) 0.7078(4) 0.0366(17) Uani d . 1
C C26 0.7595(6) 0.2558(9) 0.7554(4) 0.0394(18) Uani d . 1
C C27 0.8460(6) 0.1997(10) 0.7667(4) 0.044(2) Uani d . 1
C C28 0.8808(6) 0.2563(9) 0.7321(4) 0.0389(18) Uani d . 1
H H28 0.9399 0.2209 0.7405 0.047 Uiso calc R 1
C C29 0.8279(6) 0.3649(9) 0.6853(4) 0.0371(18) Uani d . 1
C C30 0.7408(6) 0.4223(10) 0.6727(4) 0.0425(19) Uani d . 1
H H30 0.7059 0.4963 0.6414 0.051 Uiso calc R 1
O O10 0.3768(9) 0.3091(18) 0.7042(7) 0.171(6) Uani d . 1
H H10A 0.4004 0.2821 0.7429 0.257 Uiso d R 1
H H10B 0.4159 0.2782 0.6971 0.257 Uiso d R 1

loop_
_atom_site_aniso_label
_atom_site_aniso_U_11
_atom_site_aniso_U_22
_atom_site_aniso_U_33
_atom_site_aniso_U_12
_atom_site_aniso_U_13
_atom_site_aniso_U_23
Cd1 0.0384(4) 0.0485(4) 0.0461(4) 0.0018(3) 0.0264(3) 0.0014(3)
S1 0.0409(11) 0.0553(14) 0.0491(12) 0.0034(10) 0.0300(10) 0.0058(11)
S2 0.0349(11) 0.0722(17) 0.0523(13) 0.0129(11) 0.0259(10) 0.0076(12)
O1 0.054(4) 0.060(5) 0.088(6) -0.013(4) 0.007(4) 0.008(4)
O2 0.055(4) 0.063(4) 0.054(4) 0.008(3) 0.033(3) 0.008(3)
O3 0.075(5) 0.076(5) 0.059(4) 0.005(4) 0.046(4) -0.004(4)
O4 0.041(3) 0.065(5) 0.092(5) 0.009(3) 0.044(4) 0.013(4)
O5 0.042(4) 0.130(8) 0.071(5) 0.031(4) 0.029(4) 0.031(5)
O6 0.056(5) 0.181(12) 0.154(9) 0.017(6) 0.034(6) -0.089(9)
O7 0.078(6) 0.142(9) 0.194(11) 0.045(6) 0.107(7) 0.087(9)
O8 0.062(4) 0.098(6) 0.073(5) 0.017(4) 0.050(4) 0.029(4)
O9 0.054(4) 0.074(5) 0.058(4) 0.027(3) 0.039(3) 0.025(4)
N1 0.034(4) 0.075(6) 0.044(4) 0.002(4) 0.022(3) 0.000(4)
N2 0.041(4) 0.063(5) 0.049(4) -0.001(4) 0.029(3) -0.004(4)
N3 0.036(4) 0.059(5) 0.039(4) -0.002(3) 0.016(3) -0.001(4)
N4 0.047(4) 0.049(4) 0.044(4) -0.003(4) 0.027(3) -0.002(4)
C1 0.051(5) 0.087(8) 0.063(6) 0.002(6) 0.038(5) 0.005(6)
C2 0.058(6) 0.104(10) 0.067(7) 0.019(7) 0.038(6) 0.025(7)
C3 0.052(6) 0.073(8) 0.071(7) 0.008(6) 0.027(5) 0.014(6)
C4 0.043(5) 0.054(6) 0.069(6) 0.002(4) 0.031(5) -0.001(5)
C5 0.032(4) 0.050(6) 0.060(5) -0.004(4) 0.025(4) -0.002(4)
C6 0.032(4) 0.053(6) 0.057(5) -0.003(4) 0.026(4) -0.001(4)
C7 0.050(6) 0.046(6) 0.084(8) 0.006(4) 0.032(6) -0.009(5)
C8 0.044(5) 0.064(7) 0.087(8) -0.005(5) 0.034(6) -0.026(6)
C9 0.040(5) 0.059(6) 0.057(5) -0.017(4) 0.026(4) -0.017(5)
C10 0.054(6) 0.084(8) 0.073(7) -0.019(6) 0.044(6) -0.034(6)
C11 0.067(6) 0.090(9) 0.061(6) -0.014(6) 0.048(6) -0.017(6)
C12 0.057(6) 0.066(7) 0.058(6) 0.000(5) 0.033(5) 0.004(5)
C13 0.055(5) 0.057(6) 0.046(5) -0.004(5) 0.024(4) -0.011(5)
C14 0.056(6) 0.052(6) 0.060(6) -0.007(5) 0.011(5) -0.007(5)
C15 0.039(5) 0.061(7) 0.069(7) -0.009(5) 0.010(5) 0.005(6)
C16 0.034(5) 0.070(7) 0.057(6) 0.014(5) 0.016(4) 0.017(5)
C17 0.029(4) 0.034(4) 0.044(5) 0.005(3) 0.015(4) 0.012(4)
C18 0.043(4) 0.049(5) 0.044(4) 0.008(4) 0.027(4) 0.014(4)
C19 0.042(5) 0.087(9) 0.090(8) -0.001(5) 0.041(6) 0.039(7)
C20 0.054(6) 0.110(10) 0.092(9) 0.017(7) 0.052(7) 0.023(8)
C21 0.058(5) 0.068(7) 0.061(6) 0.018(5) 0.043(5) 0.032(5)
C22 0.094(9) 0.094(9) 0.064(7) 0.040(7) 0.063(7) 0.024(7)
C23 0.092(8) 0.058(7) 0.065(7) 0.006(6) 0.052(7) 0.006(5)
C24 0.065(6) 0.057(6) 0.054(6) 0.003(5) 0.034(5) -0.004(5)
C25 0.028(4) 0.042(5) 0.035(4) 0.005(3) 0.016(3) -0.003(4)
C26 0.037(4) 0.051(5) 0.034(4) 0.001(4) 0.023(3) -0.007(4)
C27 0.033(4) 0.054(5) 0.037(4) 0.008(4) 0.017(4) 0.004(4)
C28 0.031(4) 0.047(5) 0.040(4) 0.010(4) 0.021(3) -0.006(4)
C29 0.032(4) 0.044(5) 0.032(4) -0.003(3) 0.018(3) 0.000(4)
C30 0.033(4) 0.051(5) 0.039(4) 0.007(4) 0.020(4) 0.007(4)
O10 0.119(10) 0.232(16) 0.159(12) 0.043(11) 0.082(9) 0.040(12)

loop_
_atom_type_symbol
_atom_type_description
_atom_type_scat_dispersion_real
_atom_type_scat_dispersion_imag
_atom_type_scat_source
C C 0.0033 0.0016 'International Tables Vol C Tables 4.2.6.8 and 6.1.1.4'
H H 0.0000 0.0000 'International Tables Vol C Tables 4.2.6.8 and 6.1.1.4'
N N 0.0061 0.0033 'International Tables Vol C Tables 4.2.6.8 and 6.1.1.4'
O O 0.0106 0.0060 'International Tables Vol C Tables 4.2.6.8 and 6.1.1.4'
S S 0.1246 0.1234 'International Tables Vol C Tables 4.2.6.8 and 6.1.1.4'
Cd Cd -0.8075 1.2024 'International Tables Vol C Tables 4.2.6.8 and 6.1.1.4'

loop_
_geom_angle_atom_site_label_1
_geom_angle_atom_site_label_2
_geom_angle_atom_site_label_3
_geom_angle
O1 Cd1 O2 82.9(3)
O1 Cd1 N4 90.6(3)
O2 Cd1 N4 103.4(3)
O1 Cd1 N2 102.6(3)
O2 Cd1 N2 86.8(3)
N4 Cd1 N2 164.4(3)
O1 Cd1 N1 95.3(3)
O2 Cd1 N1 158.3(2)
N4 Cd1 N1 98.2(3)
N2 Cd1 N1 72.5(3)
O1 Cd1 N3 161.8(3)
O2 Cd1 N3 95.1(2)
N4 Cd1 N3 72.2(3)
N2 Cd1 N3 95.4(3)
N1 Cd1 N3 93.1(3)
O3 S1 O4 113.4(4)
O3 S1 O2 111.6(4)
O4 S1 O2 112.0(4)
O3 S1 C29 107.9(4)
O4 S1 C29 105.7(4)
O2 S1 C29 105.9(4)
O5 S2 O6 113.4(7)
O5 S2 O7 112.1(6)
O6 S2 O7 112.6(8)
O5 S2 C25 106.7(4)
O6 S2 C25 106.5(5)
O7 S2 C25 104.9(5)
Cd1 O1 H1A 122.0
Cd1 O1 H1B 132.2
H1A O1 H1B 105.1
S1 O2 Cd1 132.3(4)
C26 O8 H8 109.5
C27 O9 H9 109.5
C1 N1 C5 119.9(9)
C1 N1 Cd1 125.3(7)
C5 N1 Cd1 114.5(6)
C12 N2 C6 118.2(8)
C12 N2 Cd1 127.0(7)
C6 N2 Cd1 114.8(6)
C13 N3 C17 117.1(8)
C13 N3 Cd1 127.2(7)
C17 N3 Cd1 115.7(6)
C24 N4 C18 118.9(8)
C24 N4 Cd1 125.6(7)
C18 N4 Cd1 115.4(6)
N1 C1 C2 121.3(11)
N1 C1 H1 119.4
C2 C1 H1 119.4
C3 C2 C1 120.0(11)
C3 C2 H2 120.0
C1 C2 H2 120.0
C2 C3 C4 119.5(11)
C2 C3 H3 120.3
C4 C3 H3 120.3
C3 C4 C5 117.2(10)
C3 C4 C7 123.7(10)
C5 C4 C7 119.0(10)
N1 C5 C4 122.0(9)
N1 C5 C6 117.8(8)
C4 C5 C6 120.1(9)
N2 C6 C9 121.8(9)
N2 C6 C5 119.7(8)
C9 C6 C5 118.5(9)
C8 C7 C4 121.8(11)
C8 C7 H7 119.1
C4 C7 H7 119.1
C7 C8 C9 121.4(10)
C7 C8 H8A 119.3
C9 C8 H8A 119.3
C10 C9 C6 118.4(10)
C10 C9 C8 122.6(10)
C6 C9 C8 118.9(9)
C11 C10 C9 119.0(10)
C11 C10 H10 120.5
C9 C10 H10 120.5
C10 C11 C12 119.0(10)
C10 C11 H11 120.5
C12 C11 H11 120.5
N2 C12 C11 123.6(11)
N2 C12 H12 118.2
C11 C12 H12 118.2
N3 C13 C14 124.7(10)
N3 C13 H13 117.7
C14 C13 H13 117.7
C13 C14 C15 118.1(10)
C13 C14 H14 121.0
C15 C14 H14 121.0
C14 C15 C16 118.8(10)
C14 C15 H15 120.6
C16 C15 H15 120.6
C17 C16 C15 117.6(10)
C17 C16 C19 120.6(10)
C15 C16 C19 121.6(11)
N3 C17 C16 123.7(9)
N3 C17 C18 117.6(7)
C16 C17 C18 118.7(8)
N4 C18 C21 121.5(9)
N4 C18 C17 119.0(7)
C21 C18 C17 119.5(8)
C20 C19 C16 120.4(10)
C20 C19 H19 119.8
C16 C19 H19 119.8
C19 C20 C21 121.5(11)
C19 C20 H20 119.3
C21 C20 H20 119.3
C22 C21 C18 117.1(10)
C22 C21 C20 123.6(10)
C18 C21 C20 119.3(11)
C23 C22 C21 121.5(10)
C23 C22 H22 119.3
C21 C22 H22 119.3
C22 C23 C24 117.3(11)
C22 C23 H23 121.4
C24 C23 H23 121.4
N4 C24 C23 123.7(10)
N4 C24 H24 118.2
C23 C24 H24 118.2
C30 C25 C26 121.5(7)
C30 C25 S2 118.6(6)
C26 C25 S2 119.8(6)
O8 C26 C27 117.3(8)
O8 C26 C25 123.7(7)
C27 C26 C25 119.0(7)
O9 C27 C26 116.5(8)
O9 C27 C28 123.7(7)
C26 C27 C28 119.7(8)
C29 C28 C27 120.1(7)
C29 C28 H28 120.0
C27 C28 H28 120.0
C28 C29 C30 121.3(7)
C28 C29 S1 120.1(6)
C30 C29 S1 118.6(6)
C25 C30 C29 118.3(8)
C25 C30 H30 120.9
C29 C30 H30 120.9
H10A O10 H10B 104.8

loop_
_geom_bond_atom_site_label_1
_geom_bond_atom_site_label_2
_geom_bond_distance
Cd1 O1 2.285(7)
Cd1 O2 2.299(6)
Cd1 N4 2.310(7)
Cd1 N2 2.319(7)
Cd1 N1 2.337(8)
Cd1 N3 2.341(7)
S1 O3 1.446(7)
S1 O4 1.461(6)
S1 O2 1.464(7)
S1 C29 1.772(8)
S2 O5 1.415(7)
S2 O6 1.425(10)
S2 O7 1.455(9)
S2 C25 1.791(7)
O1 H1A 0.8205
O1 H1B 0.8202
O8 C26 1.343(11)
O8 H8 0.8200
O9 C27 1.352(11)
O9 H9 0.8200
N1 C1 1.312(12)
N1 C5 1.363(12)
N2 C12 1.330(12)
N2 C6 1.353(12)
N3 C13 1.320(12)
N3 C17 1.343(11)
N4 C24 1.322(12)
N4 C18 1.362(11)
C1 C2 1.387(16)
C1 H1 0.9300
C2 C3 1.385(16)
C2 H2 0.9300
C3 C4 1.390(15)
C3 H3 0.9300
C4 C5 1.402(14)
C4 C7 1.422(15)
C5 C6 1.445(13)
C6 C9 1.402(13)
C7 C8 1.315(17)
C7 H7 0.9300
C8 C9 1.450(16)
C8 H8A 0.9300
C9 C10 1.400(15)
C10 C11 1.372(16)
C10 H10 0.9300
C11 C12 1.378(14)
C11 H11 0.9300
C12 H12 0.9300
C13 C14 1.376(15)
C13 H13 0.9300
C14 C15 1.380(17)
C14 H14 0.9300
C15 C16 1.411(16)
C15 H15 0.9300
C16 C17 1.377(13)
C16 C19 1.445(15)
C17 C18 1.457(12)
C18 C21 1.406(13)
C19 C20 1.337(18)
C19 H19 0.9300
C20 C21 1.425(16)
C20 H20 0.9300
C21 C22 1.394(16)
C22 C23 1.370(17)
C22 H22 0.9300
C23 C24 1.390(15)
C23 H23 0.9300
C24 H24 0.9300
C25 C30 1.377(11)
C25 C26 1.403(11)
C26 C27 1.387(11)
C27 C28 1.389(12)
C28 C29 1.378(11)
C28 H28 0.9300
C29 C30 1.388(11)
C30 H30 0.9300
O10 H10A 0.8197
O10 H10B 0.8197

loop_
_geom_contact_atom_site_label_1
_geom_contact_atom_site_label_2
_geom_contact_distance
_geom_contact_site_symmetry_2
_geom_contact_publ_flag
Cg1 Cg4 3.734(7) 3_656 y
Cg1 Cg6 3.937(6) 1_545 y
Cg2 Cg6 3.525(5) 2_545 y
Cg3 Cg3 3.900(7) 3_566 y
Cg4 Cg4 3.533(7) 3_656 y
Cg5 Cg5 3.606(7) 3_556 y

loop_
_geom_hbond_atom_site_label_D
_geom_hbond_atom_site_label_H
_geom_hbond_atom_site_label_A
_geom_hbond_site_symmetry_A
_geom_hbond_distance_DH
_geom_hbond_distance_HA
_geom_hbond_distance_DA
_geom_hbond_angle_DHA
_geom_hbond_publ_flag
O1 H1A O3 . 0.82 2.15 2.790(10) 134.9 yes
O1 H1B O5 3_666 0.82 1.93 2.735(10) 166.5 yes
O10 H10A O6 2_646 0.82 2.22 2.737(19) 121.0 yes
O10 H10B O7 . 0.82 2.18 2.876(15) 142.5 yes
O8 H8 O7 . 0.82 1.87 2.614(11) 150.1 yes
O9 H9 O4 2_746 0.82 1.90 2.690(9) 160.1 yes
C23 H23 O8 4_565 0.93 2.57 3.465(15) 163 yes
C23 H23 O9 4_565 0.93 2.40 3.112(17) 134 yes

loop_
_geom_torsion_atom_site_label_1
_geom_torsion_atom_site_label_2
_geom_torsion_atom_site_label_3
_geom_torsion_atom_site_label_4
_geom_torsion
O3 S1 O2 Cd1 -16.4(7)
O4 S1 O2 Cd1 111.8(5)
C29 S1 O2 Cd1 -133.5(5)
O1 Cd1 O2 S1 44.5(6)
N4 Cd1 O2 S1 -44.4(6)
N2 Cd1 O2 S1 147.6(5)
N1 Cd1 O2 S1 130.8(7)
N3 Cd1 O2 S1 -117.3(5)
O1 Cd1 N1 C1 -76.7(8)
O2 Cd1 N1 C1 -160.6(8)
N4 Cd1 N1 C1 14.7(8)
N2 Cd1 N1 C1 -178.2(9)
N3 Cd1 N1 C1 87.1(8)
O1 Cd1 N1 C5 108.9(6)
O2 Cd1 N1 C5 25.0(11)
N4 Cd1 N1 C5 -159.7(6)
N2 Cd1 N1 C5 7.4(6)
N3 Cd1 N1 C5 -87.3(6)
O1 Cd1 N2 C12 82.3(8)
O2 Cd1 N2 C12 0.3(8)
N4 Cd1 N2 C12 -131.1(10)
N1 Cd1 N2 C12 173.9(8)
N3 Cd1 N2 C12 -94.5(8)
O1 Cd1 N2 C6 -96.0(6)
O2 Cd1 N2 C6 -178.0(6)
N4 Cd1 N2 C6 50.6(12)
N1 Cd1 N2 C6 -4.4(6)
N3 Cd1 N2 C6 87.2(6)
O1 Cd1 N3 C13 -163.2(9)
O2 Cd1 N3 C13 -80.4(8)
N4 Cd1 N3 C13 177.1(8)
N2 Cd1 N3 C13 6.8(8)
N1 Cd1 N3 C13 79.5(8)
O1 Cd1 N3 C17 17.8(12)
O2 Cd1 N3 C17 100.6(6)
N4 Cd1 N3 C17 -1.8(6)
N2 Cd1 N3 C17 -172.1(6)
N1 Cd1 N3 C17 -99.4(6)
O1 Cd1 N4 C24 11.1(8)
O2 Cd1 N4 C24 93.9(8)
N2 Cd1 N4 C24 -136.4(10)
N1 Cd1 N4 C24 -84.3(8)
N3 Cd1 N4 C24 -174.9(8)
O1 Cd1 N4 C18 -172.4(6)
O2 Cd1 N4 C18 -89.6(6)
N2 Cd1 N4 C18 40.1(12)
N1 Cd1 N4 C18 92.2(6)
N3 Cd1 N4 C18 1.6(6)
C5 N1 C1 C2 3.1(15)
Cd1 N1 C1 C2 -171.0(8)
N1 C1 C2 C3 -2.1(17)
C1 C2 C3 C4 -0.3(17)
C2 C3 C4 C5 1.5(15)
C2 C3 C4 C7 -173.9(10)
C1 N1 C5 C4 -1.8(13)
Cd1 N1 C5 C4 172.9(7)
C1 N1 C5 C6 175.7(8)
Cd1 N1 C5 C6 -9.6(10)
C3 C4 C5 N1 -0.5(14)
C7 C4 C5 N1 175.2(9)
C3 C4 C5 C6 -178.0(9)
C7 C4 C5 C6 -2.3(13)
C12 N2 C6 C9 1.2(13)
Cd1 N2 C6 C9 179.7(6)
C12 N2 C6 C5 -177.3(8)
Cd1 N2 C6 C5 1.1(10)
N1 C5 C6 N2 5.9(12)
C4 C5 C6 N2 -176.6(8)
N1 C5 C6 C9 -172.7(8)
C4 C5 C6 C9 4.9(13)
C3 C4 C7 C8 175.0(11)
C5 C4 C7 C8 -0.4(15)
C4 C7 C8 C9 0.4(16)
N2 C6 C9 C10 -2.2(13)
C5 C6 C9 C10 176.4(8)
N2 C6 C9 C8 176.7(8)
C5 C6 C9 C8 -4.7(12)
C7 C8 C9 C10 -179.0(10)
C7 C8 C9 C6 2.2(15)
C6 C9 C10 C11 0.7(14)
C8 C9 C10 C11 -178.1(9)
C9 C10 C11 C12 1.5(15)
C6 N2 C12 C11 1.2(15)
Cd1 N2 C12 C11 -177.0(8)
C10 C11 C12 N2 -2.6(16)
C17 N3 C13 C14 -1.5(15)
Cd1 N3 C13 C14 179.5(8)
N3 C13 C14 C15 -0.3(17)
C13 C14 C15 C16 0.6(16)
C14 C15 C16 C17 1.0(15)
C14 C15 C16 C19 176.5(10)
C13 N3 C17 C16 3.3(13)
Cd1 N3 C17 C16 -177.7(7)
C13 N3 C17 C18 -177.2(8)
Cd1 N3 C17 C18 1.9(9)
C15 C16 C17 N3 -3.0(14)
C19 C16 C17 N3 -178.6(8)
C15 C16 C17 C18 177.4(8)
C19 C16 C17 C18 1.8(13)
C24 N4 C18 C21 -2.1(13)
Cd1 N4 C18 C21 -178.9(6)
C24 N4 C18 C17 175.5(8)
Cd1 N4 C18 C17 -1.2(10)
N3 C17 C18 N4 -0.5(11)
C16 C17 C18 N4 179.1(8)
N3 C17 C18 C21 177.2(8)
C16 C17 C18 C21 -3.2(12)
C17 C16 C19 C20 -0.4(16)
C15 C16 C19 C20 -175.8(11)
C16 C19 C20 C21 0.3(18)
N4 C18 C21 C22 2.5(13)
C17 C18 C21 C22 -175.2(8)
N4 C18 C21 C20 -179.3(9)
C17 C18 C21 C20 3.1(13)
C19 C20 C21 C22 176.4(11)
C19 C20 C21 C18 -1.7(17)
C18 C21 C22 C23 -2.6(15)
C20 C21 C22 C23 179.3(11)
C21 C22 C23 C24 2.3(16)
C18 N4 C24 C23 1.8(15)
Cd1 N4 C24 C23 178.2(8)
C22 C23 C24 N4 -1.9(16)
O5 S2 C25 C30 35.7(8)
O6 S2 C25 C30 -85.7(9)
O7 S2 C25 C30 154.8(8)
O5 S2 C25 C26 -146.1(7)
O6 S2 C25 C26 92.5(9)
O7 S2 C25 C26 -27.0(9)
C30 C25 C26 O8 -179.2(8)
S2 C25 C26 O8 2.6(12)
C30 C25 C26 C27 -0.7(12)
S2 C25 C26 C27 -178.9(6)
O8 C26 C27 O9 -1.2(12)
C25 C26 C27 O9 -179.8(8)
O8 C26 C27 C28 -179.9(8)
C25 C26 C27 C28 1.5(13)
O9 C27 C28 C29 179.5(8)
C26 C27 C28 C29 -1.9(13)
C27 C28 C29 C30 1.5(12)
C27 C28 C29 S1 -179.5(6)
O3 S1 C29 C28 98.1(7)
O4 S1 C29 C28 -23.4(8)
O2 S1 C29 C28 -142.3(7)
O3 S1 C29 C30 -82.8(8)
O4 S1 C29 C30 155.6(7)
O2 S1 C29 C30 36.7(8)
C26 C25 C30 C29 0.3(12)
S2 C25 C30 C29 178.5(6)
C28 C29 C30 C25 -0.7(12)
S1 C29 C30 C25 -179.7(6)
